data_1517053
loop_
_publ_author_name
'Tiffany M. Smith'
'Diona Symester'
'Kathryn Perrin'
'Jose Vargas'
'Michael Tichenor'
'Charles J. O-Connor'
'Jon Zubieta'

_publ_section_title
;
 Hydrothermal syntheses and structural chemistry of Mn(II), Co(II) and
 Ni(II) coordination polymers with xylyl-diphosphonate ligands
;
_journal_name_full
;
Inorganica Chimica Acta
;
_journal_page_first 46
_journal_page_last 59
_journal_volume 402
_journal_year 2013
_chemical_formula_moiety 'C32 H26 Co N6 O6 P2'
_chemical_formula_sum 'C32 H26 Co N6 O6 P2'
_chemical_formula_weight 711.46
_space_group_IT_number 2
_symmetry_cell_setting triclinic
_symmetry_space_group_name_Hall '-P 1'
_symmetry_space_group_name_H-M 'P -1'
_atom_sites_solution_hydrogens geom
_atom_sites_solution_primary direct
_atom_sites_solution_secondary difmap
_cell_angle_alpha 72.6270(10)
_cell_angle_beta 72.5630(10)
_cell_angle_gamma 76.6930(10)
_cell_formula_units_Z 2
_cell_length_a 10.1252(9)
_cell_length_b 10.7137(10)
_cell_length_c 15.4619(14)
_cell_measurement_reflns_used 3552
_cell_measurement_temperature 90(2)
_cell_measurement_theta_max 27.43
_cell_measurement_theta_min 2.25
_cell_volume 1508.9(2)
_computing_cell_refinement 'Bruker SAINT (Bruker, 2011)'
_computing_data_collection 'Bruker APEX2 (Bruker, 2011)'
_computing_data_reduction 'Bruker SAINT (Bruker, 2011)'
_computing_molecular_graphics 'CrystalMaker (Palmer, 2010)'
_computing_publication_material 'Bruker SHELXTL (Bruker, 2011)'
_computing_structure_refinement 'SHELXL-97 (Sheldrick, 2008)'
_computing_structure_solution 'SHELXS-97 (Sheldrick, 2008)'
_diffrn_ambient_temperature 90(2)
_diffrn_measured_fraction_theta_full 0.996
_diffrn_measured_fraction_theta_max 0.996
_diffrn_measurement_device_type 'Bruker APEX-II CCD'
_diffrn_measurement_method '\f and \w scans'
_diffrn_radiation_monochromator graphite
_diffrn_radiation_source 'fine-focus sealed tube'
_diffrn_radiation_type MoK\a
_diffrn_radiation_wavelength 0.71073
_diffrn_reflns_av_R_equivalents 0.0591
_diffrn_reflns_av_sigmaI/netI 0.0759
_diffrn_reflns_limit_h_max 12
_diffrn_reflns_limit_h_min -12
_diffrn_reflns_limit_k_max 12
_diffrn_reflns_limit_k_min -12
_diffrn_reflns_limit_l_max 18
_diffrn_reflns_limit_l_min -18
_diffrn_reflns_number 11468
_diffrn_reflns_theta_full 25.03
_diffrn_reflns_theta_max 25.03
_diffrn_reflns_theta_min 1.42
_exptl_absorpt_coefficient_mu 0.733
_exptl_absorpt_correction_T_max 0.9713
_exptl_absorpt_correction_T_min 0.7582
_exptl_absorpt_correction_type multi-scan
_exptl_absorpt_process_details 'SADABS SHELXL-97 (Sheldrick, 2008)'
_exptl_crystal_colour orange
_exptl_crystal_density_diffrn 1.566
_exptl_crystal_density_method 'not measured'
_exptl_crystal_description rod
_exptl_crystal_F_000 730
_exptl_crystal_size_max 0.40
_exptl_crystal_size_mid 0.10
_exptl_crystal_size_min 0.04
_refine_diff_density_max 0.420
_refine_diff_density_min -0.670
_refine_diff_density_rms 0.108
_refine_ls_extinction_method none
_refine_ls_goodness_of_fit_ref 0.982
_refine_ls_hydrogen_treatment constr
_refine_ls_matrix_type full
_refine_ls_number_parameters 426
_refine_ls_number_reflns 5319
_refine_ls_number_restraints 0
_refine_ls_restrained_S_all 0.982
_refine_ls_R_factor_all 0.0502
_refine_ls_R_factor_gt 0.0354
_refine_ls_shift/su_max 0.001
_refine_ls_shift/su_mean 0.000
_refine_ls_structure_factor_coef Fsqd
_refine_ls_weighting_details 'calc w=1/[\s^2^(Fo^2^)+(0.0457P)^2^+0.0000P] where P=(Fo^2^+2Fc^2^)/3'
_refine_ls_weighting_scheme calc
_refine_ls_wR_factor_gt 0.0833
_refine_ls_wR_factor_ref 0.1031
_reflns_number_gt 4125
_reflns_number_total 5319
_reflns_threshold_expression >2sigma(I)
_cod_data_source_file ICA-2013-402-46-59-11.cif
_cod_data_source_block compound_11
_cod_original_sg_symbol_Hall -P1
_cod_original_sg_symbol_H-M P-1
_cod_database_code 1517053

loop_
_symmetry_equiv_pos_as_xyz
'x, y, z'
'-x, -y, -z'

loop_
_atom_site_label
_atom_site_type_symbol
_atom_site_fract_x
_atom_site_fract_y
_atom_site_fract_z
_atom_site_U_iso_or_equiv
_atom_site_adp_type
_atom_site_occupancy
_atom_site_symmetry_multiplicity
_atom_site_calc_flag
_atom_site_refinement_flags
Co1 Co 0.55751(4) 0.80668(4) 0.62908(3) 0.01274(13) Uani 1 1 d .
P1 P 0.72738(7) 0.97449(8) 0.41704(5) 0.01342(19) Uani 1 1 d .
P2 P 0.87318(7) 0.63006(8) 0.58736(5) 0.01333(19) Uani 1 1 d .
O1 O 0.67927(19) 0.9185(2) 0.52130(14) 0.0161(5) Uani 1 1 d .
O2 O 0.72552(18) 0.6491(2) 0.64572(13) 0.0148(5) Uani 1 1 d .
O3 O 0.61866(19) 1.0494(2) 0.36459(14) 0.0154(5) Uani 1 1 d .
O4 O 0.8125(2) 0.8611(2) 0.36761(14) 0.0189(5) Uani 1 1 d .
H4' H 0.8353 0.7953 0.4069 0.023 Uiso 1 1 calc R
O5 O 0.9459(2) 0.4883(2) 0.63141(14) 0.0187(5) Uani 1 1 d .
H5' H 0.9975 0.4547 0.5895 0.022 Uiso 1 1 calc R
O6 O 0.89048(19) 0.6448(2) 0.48405(14) 0.0153(5) Uani 1 1 d .
N1 N 0.5917(2) 0.8621(2) 0.74260(17) 0.0153(6) Uani 1 1 d .
N2 N 0.4425(2) 0.6891(2) 0.74934(17) 0.0141(6) Uani 1 1 d .
N3 N 0.4663(2) 0.6921(2) 0.57603(17) 0.0145(6) Uani 1 1 d .
N4 N 0.3942(3) 0.3048(3) 0.76675(18) 0.0214(6) Uani 1 1 d .
N5 N 0.3045(2) 0.5293(3) 0.90516(17) 0.0171(6) Uani 1 1 d .
N6 N 0.2333(3) 0.7930(3) 1.00386(18) 0.0220(6) Uani 1 1 d .
C1 C 0.6818(3) 0.9421(3) 0.7324(2) 0.0175(7) Uani 1 1 d .
H1 H 0.7265 0.9843 0.6722 0.021 Uiso 1 1 calc R
C2 C 0.7110(3) 0.9648(3) 0.8071(2) 0.0227(8) Uani 1 1 d .
H2 H 0.7737 1.0217 0.7976 0.027 Uiso 1 1 calc R
C3 C 0.6460(3) 0.9016(3) 0.8964(2) 0.0234(8) Uani 1 1 d .
H3 H 0.6647 0.9150 0.9480 0.028 Uiso 1 1 calc R
C4 C 0.5523(3) 0.8179(3) 0.9085(2) 0.0202(7) Uani 1 1 d .
H4 H 0.5078 0.7741 0.9682 0.024 Uiso 1 1 calc R
C5 C 0.5260(3) 0.8006(3) 0.8298(2) 0.0144(7) Uani 1 1 d .
C6 C 0.4332(3) 0.7089(3) 0.8323(2) 0.0147(7) Uani 1 1 d .
C7 C 0.3844(3) 0.5954(3) 0.7401(2) 0.0143(7) Uani 1 1 d .
C8 C 0.3842(3) 0.6070(3) 0.6414(2) 0.0147(7) Uani 1 1 d .
C9 C 0.4702(3) 0.7115(3) 0.4858(2) 0.0165(7) Uani 1 1 d .
H9 H 0.5280 0.7687 0.4411 0.020 Uiso 1 1 calc R
C10 C 0.3917(3) 0.6497(3) 0.4558(2) 0.0176(7) Uani 1 1 d .
H10 H 0.3972 0.6645 0.3925 0.021 Uiso 1 1 calc R
C11 C 0.3055(3) 0.5658(3) 0.5226(2) 0.0186(7) Uani 1 1 d .
H11 H 0.2509 0.5237 0.5047 0.022 Uiso 1 1 calc R
C12 C 0.3004(3) 0.5443(3) 0.6166(2) 0.0166(7) Uani 1 1 d .
H12 H 0.2418 0.4887 0.6622 0.020 Uiso 1 1 calc R
C13 C 0.3293(3) 0.5022(3) 0.8225(2) 0.0160(7) Uani 1 1 d .
C14 C 0.3008(3) 0.3706(3) 0.8265(2) 0.0177(7) Uani 1 1 d .
C15 C 0.1864(3) 0.3187(3) 0.8915(2) 0.0244(8) Uani 1 1 d .
H15 H 0.1225 0.3682 0.9306 0.029 Uiso 1 1 calc R
C16 C 0.1694(3) 0.1920(3) 0.8969(2) 0.0276(8) Uani 1 1 d .
H16 H 0.0944 0.1545 0.9406 0.033 Uiso 1 1 calc R
C17 C 0.2640(3) 0.1220(3) 0.8372(2) 0.0270(8) Uani 1 1 d .
H17 H 0.2550 0.0364 0.8397 0.032 Uiso 1 1 calc R
C18 C 0.3731(3) 0.1829(3) 0.7731(2) 0.0255(8) Uani 1 1 d .
H18 H 0.4361 0.1362 0.7318 0.031 Uiso 1 1 calc R
C19 C 0.3460(3) 0.6359(3) 0.9115(2) 0.0164(7) Uani 1 1 d .
C20 C 0.2957(3) 0.6673(3) 1.0040(2) 0.0186(7) Uani 1 1 d .
C21 C 0.3132(3) 0.5708(3) 1.0847(2) 0.0233(8) Uani 1 1 d .
H21 H 0.3551 0.4849 1.0815 0.028 Uiso 1 1 calc R
C22 C 0.2676(3) 0.6041(4) 1.1694(2) 0.0274(8) Uani 1 1 d .
H22 H 0.2819 0.5426 1.2240 0.033 Uiso 1 1 calc R
C23 C 0.2001(4) 0.7311(4) 1.1712(2) 0.0308(9) Uani 1 1 d .
H23 H 0.1646 0.7559 1.2275 0.037 Uiso 1 1 calc R
C24 C 0.1859(3) 0.8211(4) 1.0877(2) 0.0297(8) Uani 1 1 d .
H24 H 0.1405 0.9065 1.0900 0.036 Uiso 1 1 calc R
C25 C 0.8526(3) 1.0775(3) 0.4074(2) 0.0169(7) Uani 1 1 d .
H25A H 0.8061 1.1358 0.4486 0.020 Uiso 1 1 calc R
H25B H 0.9275 1.0194 0.4335 0.020 Uiso 1 1 calc R
C26 C 0.9216(3) 1.1633(3) 0.3147(2) 0.0150(7) Uani 1 1 d .
C27 C 0.9042(3) 1.1588(3) 0.2296(2) 0.0173(7) Uani 1 1 d .
H27 H 0.8498 1.1001 0.2290 0.021 Uiso 1 1 calc R
C28 C 0.9665(3) 1.2401(3) 0.1458(2) 0.0186(7) Uani 1 1 d .
H28 H 0.9547 1.2351 0.0896 0.022 Uiso 1 1 calc R
C29 C 1.0462(3) 1.3289(3) 0.1462(2) 0.0204(7) Uani 1 1 d .
H29 H 1.0871 1.3846 0.0904 0.025 Uiso 1 1 calc R
C30 C 1.0646(3) 1.3342(3) 0.2300(2) 0.0181(7) Uani 1 1 d .
H30 H 1.1179 1.3944 0.2297 0.022 Uiso 1 1 calc R
C31 C 1.0055(3) 1.2517(3) 0.3147(2) 0.0145(7) Uani 1 1 d .
C32 C 1.0298(3) 1.2525(3) 0.4065(2) 0.0151(7) Uani 1 1 d .
H32A H 1.0767 1.1649 0.4311 0.018 Uiso 1 1 calc R
H32B H 0.9384 1.2638 0.4495 0.018 Uiso 1 1 calc R

loop_
_atom_site_aniso_label
_atom_site_aniso_U_11
_atom_site_aniso_U_22
_atom_site_aniso_U_33
_atom_site_aniso_U_23
_atom_site_aniso_U_13
_atom_site_aniso_U_12
Co1 0.0097(2) 0.0147(3) 0.0138(2) -0.00233(18) -0.00288(16) -0.00347(16)
P1 0.0099(4) 0.0156(5) 0.0145(4) -0.0030(3) -0.0028(3) -0.0028(3)
P2 0.0102(4) 0.0145(5) 0.0151(4) -0.0034(3) -0.0036(3) -0.0014(3)
O1 0.0127(10) 0.0183(13) 0.0165(12) -0.0024(9) -0.0016(9) -0.0058(9)
O2 0.0098(10) 0.0162(12) 0.0171(12) -0.0035(9) -0.0021(8) -0.0020(8)
O3 0.0122(10) 0.0137(12) 0.0193(12) -0.0024(9) -0.0053(9) -0.0003(9)
O4 0.0214(11) 0.0152(13) 0.0170(12) -0.0028(10) -0.0061(9) 0.0031(9)
O5 0.0183(11) 0.0180(13) 0.0153(12) -0.0037(10) -0.0025(9) 0.0030(9)
O6 0.0144(10) 0.0148(12) 0.0172(12) -0.0054(9) -0.0047(9) -0.0005(9)
N1 0.0109(12) 0.0160(15) 0.0183(14) -0.0031(12) -0.0049(10) -0.0006(10)
N2 0.0104(12) 0.0151(15) 0.0168(14) -0.0034(11) -0.0044(10) -0.0014(10)
N3 0.0104(12) 0.0167(15) 0.0157(14) -0.0029(11) -0.0027(10) -0.0033(10)
N4 0.0202(14) 0.0204(17) 0.0229(16) -0.0051(13) -0.0047(12) -0.0031(12)
N5 0.0143(12) 0.0188(16) 0.0185(15) -0.0040(12) -0.0044(11) -0.0039(11)
N6 0.0205(14) 0.0259(17) 0.0228(16) -0.0101(13) -0.0043(12) -0.0061(12)
C1 0.0146(15) 0.0139(18) 0.0222(18) -0.0032(14) -0.0030(13) -0.0027(13)
C2 0.0205(16) 0.022(2) 0.030(2) -0.0076(16) -0.0071(15) -0.0092(14)
C3 0.0237(17) 0.030(2) 0.0222(19) -0.0102(16) -0.0075(14) -0.0076(15)
C4 0.0199(16) 0.025(2) 0.0168(17) -0.0040(15) -0.0052(13) -0.0053(14)
C5 0.0115(14) 0.0133(18) 0.0183(17) -0.0047(14) -0.0034(13) -0.0009(12)
C6 0.0124(14) 0.0143(18) 0.0161(17) -0.0025(14) -0.0043(12) -0.0005(12)
C7 0.0082(14) 0.0149(18) 0.0185(17) -0.0037(14) -0.0032(12) 0.0002(12)
C8 0.0093(14) 0.0150(18) 0.0191(17) -0.0055(14) -0.0031(12) 0.0003(12)
C9 0.0125(14) 0.0201(19) 0.0156(17) -0.0044(14) -0.0021(13) -0.0022(13)
C10 0.0142(15) 0.023(2) 0.0159(17) -0.0060(14) -0.0050(13) 0.0001(13)
C11 0.0134(14) 0.0206(19) 0.0265(19) -0.0108(15) -0.0083(14) -0.0009(13)
C12 0.0115(14) 0.0157(18) 0.0229(18) -0.0053(14) -0.0038(13) -0.0025(13)
C13 0.0137(15) 0.0184(19) 0.0162(17) -0.0035(14) -0.0040(13) -0.0038(13)
C14 0.0178(15) 0.0193(19) 0.0161(17) -0.0023(14) -0.0049(13) -0.0048(13)
C15 0.0279(18) 0.027(2) 0.0198(18) -0.0083(16) -0.0010(15) -0.0106(15)
C16 0.0306(19) 0.027(2) 0.027(2) -0.0044(17) -0.0019(16) -0.0164(16)
C17 0.037(2) 0.020(2) 0.030(2) -0.0048(16) -0.0140(17) -0.0088(16)
C18 0.0312(19) 0.018(2) 0.026(2) -0.0050(16) -0.0094(16) 0.0008(15)
C19 0.0140(15) 0.0185(18) 0.0176(17) -0.0018(14) -0.0072(13) -0.0034(13)
C20 0.0164(15) 0.023(2) 0.0181(18) -0.0032(15) -0.0036(13) -0.0101(14)
C21 0.0207(16) 0.023(2) 0.025(2) -0.0004(16) -0.0040(14) -0.0095(14)
C22 0.0349(19) 0.032(2) 0.0179(19) -0.0011(16) -0.0066(15) -0.0176(17)
C23 0.044(2) 0.034(2) 0.0188(19) -0.0108(17) -0.0008(16) -0.0175(18)
C24 0.0340(19) 0.030(2) 0.031(2) -0.0151(18) -0.0055(16) -0.0088(16)
C25 0.0148(15) 0.0219(19) 0.0154(17) -0.0026(14) -0.0056(13) -0.0054(13)
C26 0.0099(14) 0.0170(18) 0.0155(17) -0.0035(14) -0.0016(12) 0.0000(12)
C27 0.0111(14) 0.0212(19) 0.0201(18) -0.0049(14) -0.0044(13) -0.0032(13)
C28 0.0165(15) 0.026(2) 0.0148(17) -0.0051(14) -0.0069(13) -0.0025(14)
C29 0.0176(16) 0.024(2) 0.0160(18) 0.0023(15) -0.0036(13) -0.0062(14)
C30 0.0155(15) 0.0210(19) 0.0194(18) -0.0038(15) -0.0038(13) -0.0082(13)
C31 0.0094(14) 0.0166(18) 0.0167(17) -0.0041(14) -0.0037(12) -0.0003(12)
C32 0.0094(14) 0.0163(18) 0.0168(17) -0.0006(14) -0.0013(12) -0.0041(12)

loop_
_atom_type_symbol
_atom_type_description
_atom_type_scat_dispersion_real
_atom_type_scat_dispersion_imag
_atom_type_scat_source
C C 0.0033 0.0016 'International Tables Vol C Tables 4.2.6.8 and 6.1.1.4'
N N 0.0061 0.0033 'International Tables Vol C Tables 4.2.6.8 and 6.1.1.4'
P P 0.1023 0.0942 'International Tables Vol C Tables 4.2.6.8 and 6.1.1.4'
Co Co 0.3494 0.9721 'International Tables Vol C Tables 4.2.6.8 and 6.1.1.4'
O O 0.0106 0.0060 'International Tables Vol C Tables 4.2.6.8 and 6.1.1.4'
H H 0.0000 0.0000 'International Tables Vol C Tables 4.2.6.8 and 6.1.1.4'

loop_
_geom_angle_atom_site_label_1
_geom_angle_atom_site_label_2
_geom_angle_atom_site_label_3
_geom_angle
_geom_angle_site_symmetry_1
_geom_angle_site_symmetry_3
O1 Co1 O3 95.20(8) . 2_676
O1 Co1 N2 174.71(8) . .
O3 Co1 N2 87.20(8) 2_676 .
O1 Co1 O2 92.52(8) . .
O3 Co1 O2 170.96(8) 2_676 .
N2 Co1 O2 84.73(8) . .
O1 Co1 N3 108.62(9) . .
O3 Co1 N3 91.95(8) 2_676 .
N2 Co1 N3 75.95(9) . .
O2 Co1 N3 90.03(8) . .
O1 Co1 N1 99.58(9) . .
O3 Co1 N1 86.84(8) 2_676 .
N2 Co1 N1 75.81(9) . .
O2 Co1 N1 87.25(8) . .
N3 Co1 N1 151.76(9) . .
O3 P1 O1 118.22(11) . .
O3 P1 O4 106.81(12) . .
O1 P1 O4 110.31(12) . .
O3 P1 C25 111.51(13) . .
O1 P1 C25 103.22(12) . .
O4 P1 C25 106.21(13) . .
O2 P2 O6 116.31(11) . .
O2 P2 O5 107.54(12) . .
O6 P2 O5 109.40(12) . .
O2 P2 C32 110.44(13) . 2_776
O6 P2 C32 106.01(13) . 2_776
O5 P2 C32 106.77(13) . 2_776
P1 O1 Co1 149.37(13) . .
P2 O2 Co1 131.07(12) . .
P1 O3 Co1 142.11(13) . 2_676
P1 O4 H4' 109.5 . .
P2 O5 H5' 109.5 . .
C1 N1 C5 119.1(3) . .
C1 N1 Co1 124.4(2) . .
C5 N1 Co1 116.21(19) . .
C6 N2 C7 122.7(3) . .
C6 N2 Co1 118.6(2) . .
C7 N2 Co1 118.7(2) . .
C9 N3 C8 119.0(3) . .
C9 N3 Co1 124.7(2) . .
C8 N3 Co1 115.72(19) . .
C18 N4 C14 116.5(3) . .
C13 N5 C19 120.6(3) . .
C24 N6 C20 115.9(3) . .
N1 C1 C2 122.7(3) . .
N1 C1 H1 118.7 . .
C2 C1 H1 118.7 . .
C1 C2 C3 118.9(3) . .
C1 C2 H2 120.6 . .
C3 C2 H2 120.6 . .
C2 C3 C4 119.3(3) . .
C2 C3 H3 120.3 . .
C4 C3 H3 120.3 . .
C3 C4 C5 118.9(3) . .
C3 C4 H4 120.5 . .
C5 C4 H4 120.5 . .
N1 C5 C4 121.1(3) . .
N1 C5 C6 114.2(3) . .
C4 C5 C6 124.6(3) . .
N2 C6 C19 117.4(3) . .
N2 C6 C5 114.6(3) . .
C19 C6 C5 127.8(3) . .
N2 C7 C13 117.5(3) . .
N2 C7 C8 113.6(3) . .
C13 C7 C8 128.8(3) . .
N3 C8 C12 121.2(3) . .
N3 C8 C7 114.7(3) . .
C12 C8 C7 124.0(3) . .
N3 C9 C10 122.8(3) . .
N3 C9 H9 118.6 . .
C10 C9 H9 118.6 . .
C11 C10 C9 118.1(3) . .
C11 C10 H10 120.9 . .
C9 C10 H10 120.9 . .
C10 C11 C12 119.8(3) . .
C10 C11 H11 120.1 . .
C12 C11 H11 120.1 . .
C11 C12 C8 119.0(3) . .
C11 C12 H12 120.5 . .
C8 C12 H12 120.5 . .
N5 C13 C7 119.1(3) . .
N5 C13 C14 115.3(3) . .
C7 C13 C14 125.6(3) . .
N4 C14 C15 123.1(3) . .
N4 C14 C13 116.1(3) . .
C15 C14 C13 120.7(3) . .
C16 C15 C14 118.7(3) . .
C16 C15 H15 120.7 . .
C14 C15 H15 120.7 . .
C17 C16 C15 119.4(3) . .
C17 C16 H16 120.3 . .
C15 C16 H16 120.3 . .
C16 C17 C18 117.9(3) . .
C16 C17 H17 121.1 . .
C18 C17 H17 121.1 . .
N4 C18 C17 124.3(3) . .
N4 C18 H18 117.8 . .
C17 C18 H18 117.8 . .
N5 C19 C6 119.4(3) . .
N5 C19 C20 116.1(3) . .
C6 C19 C20 124.6(3) . .
N6 C20 C21 123.5(3) . .
N6 C20 C19 115.8(3) . .
C21 C20 C19 120.7(3) . .
C22 C21 C20 119.2(3) . .
C22 C21 H21 120.4 . .
C20 C21 H21 120.4 . .
C21 C22 C23 118.3(3) . .
C21 C22 H22 120.9 . .
C23 C22 H22 120.9 . .
C22 C23 C24 118.9(3) . .
C22 C23 H23 120.5 . .
C24 C23 H23 120.5 . .
N6 C24 C23 124.2(4) . .
N6 C24 H24 117.9 . .
C23 C24 H24 117.9 . .
C26 C25 P1 122.4(2) . .
C26 C25 H25A 106.7 . .
P1 C25 H25A 106.7 . .
C26 C25 H25B 106.7 . .
P1 C25 H25B 106.7 . .
H25A C25 H25B 106.6 . .
C27 C26 C31 118.9(3) . .
C27 C26 C25 122.4(3) . .
C31 C26 C25 118.7(3) . .
C28 C27 C26 121.3(3) . .
C28 C27 H27 119.4 . .
C26 C27 H27 119.4 . .
C29 C28 C27 119.6(3) . .
C29 C28 H28 120.2 . .
C27 C28 H28 120.2 . .
C30 C29 C28 119.7(3) . .
C30 C29 H29 120.2 . .
C28 C29 H29 120.2 . .
C29 C30 C31 121.7(3) . .
C29 C30 H30 119.2 . .
C31 C30 H30 119.2 . .
C30 C31 C26 118.8(3) . .
C30 C31 C32 122.2(3) . .
C26 C31 C32 119.0(3) . .
C31 C32 P2 121.3(2) . 2_776
C31 C32 H32A 107.0 . .
P2 C32 H32A 107.0 2_776 .
C31 C32 H32B 107.0 . .
P2 C32 H32B 107.0 2_776 .
H32A C32 H32B 106.7 . .

loop_
_geom_bond_atom_site_label_1
_geom_bond_atom_site_label_2
_geom_bond_distance
_geom_bond_site_symmetry_2
Co1 O1 1.997(2) .
Co1 O3 2.0708(19) 2_676
Co1 N2 2.092(2) .
Co1 O2 2.1191(19) .
Co1 N3 2.147(2) .
Co1 N1 2.153(2) .
P1 O3 1.5010(19) .
P1 O1 1.511(2) .
P1 O4 1.575(2) .
P1 C25 1.811(3) .
P2 O2 1.5008(19) .
P2 O6 1.517(2) .
P2 O5 1.575(2) .
P2 C32 1.804(3) 2_776
O3 Co1 2.0708(19) 2_676
O4 H4' 0.8200 .
O5 H5' 0.8200 .
N1 C1 1.336(4) .
N1 C5 1.352(4) .
N2 C6 1.334(4) .
N2 C7 1.336(4) .
N3 C9 1.338(4) .
N3 C8 1.356(4) .
N4 C18 1.341(4) .
N4 C14 1.343(4) .
N5 C13 1.334(4) .
N5 C19 1.342(4) .
N6 C24 1.340(4) .
N6 C20 1.349(4) .
C1 C2 1.374(4) .
C1 H1 0.9300 .
C2 C3 1.379(4) .
C2 H2 0.9300 .
C3 C4 1.387(4) .
C3 H3 0.9300 .
C4 C5 1.392(4) .
C4 H4 0.9300 .
C5 C6 1.494(4) .
C6 C19 1.410(4) .
C7 C13 1.415(4) .
C7 C8 1.493(4) .
C8 C12 1.390(4) .
C9 C10 1.390(4) .
C9 H9 0.9300 .
C10 C11 1.380(4) .
C10 H10 0.9300 .
C11 C12 1.389(4) .
C11 H11 0.9300 .
C12 H12 0.9300 .
C13 C14 1.483(4) .
C14 C15 1.387(4) .
C15 C16 1.382(4) .
C15 H15 0.9300 .
C16 C17 1.373(5) .
C16 H16 0.9300 .
C17 C18 1.385(5) .
C17 H17 0.9300 .
C18 H18 0.9300 .
C19 C20 1.480(4) .
C20 C21 1.391(4) .
C21 C22 1.378(4) .
C21 H21 0.9300 .
C22 C23 1.379(5) .
C22 H22 0.9300 .
C23 C24 1.387(5) .
C23 H23 0.9300 .
C24 H24 0.9300 .
C25 C26 1.516(4) .
C25 H25A 0.9700 .
C25 H25B 0.9700 .
C26 C27 1.394(4) .
C26 C31 1.410(4) .
C27 C28 1.388(4) .
C27 H27 0.9300 .
C28 C29 1.384(4) .
C28 H28 0.9300 .
C29 C30 1.381(4) .
C29 H29 0.9300 .
C30 C31 1.392(4) .
C30 H30 0.9300 .
C31 C32 1.515(4) .
C32 P2 1.804(3) 2_776
C32 H32A 0.9700 .
C32 H32B 0.9700 .

loop_
_geom_torsion_atom_site_label_1
_geom_torsion_atom_site_label_2
_geom_torsion_atom_site_label_3
_geom_torsion_atom_site_label_4
_geom_torsion
_geom_torsion_site_symmetry_1
_geom_torsion_site_symmetry_4
O3 P1 O1 Co1 54.6(3) . .
O4 P1 O1 Co1 -68.6(3) . .
C25 P1 O1 Co1 178.2(2) . .
O3 Co1 O1 P1 -82.0(3) 2_676 .
N2 Co1 O1 P1 161.3(9) . .
O2 Co1 O1 P1 102.7(3) . .
N3 Co1 O1 P1 11.8(3) . .
N1 Co1 O1 P1 -169.7(3) . .
O6 P2 O2 Co1 -53.1(2) . .
O5 P2 O2 Co1 -176.08(14) . .
C32 P2 O2 Co1 67.77(18) 2_776 .
O1 Co1 O2 P2 -6.65(16) . .
O3 Co1 O2 P2 -155.3(4) 2_676 .
N2 Co1 O2 P2 177.88(17) . .
N3 Co1 O2 P2 101.99(16) . .
N1 Co1 O2 P2 -106.13(16) . .
O1 P1 O3 Co1 45.3(2) . 2_676
O4 P1 O3 Co1 170.28(18) . 2_676
C25 P1 O3 Co1 -74.1(2) . 2_676
O1 Co1 N1 C1 -4.6(2) . .
O3 Co1 N1 C1 -99.4(2) 2_676 .
N2 Co1 N1 C1 172.7(3) . .
O2 Co1 N1 C1 87.5(2) . .
N3 Co1 N1 C1 172.4(2) . .
O1 Co1 N1 C5 -178.22(19) . .
O3 Co1 N1 C5 87.0(2) 2_676 .
N2 Co1 N1 C5 -0.87(19) . .
O2 Co1 N1 C5 -86.1(2) . .
N3 Co1 N1 C5 -1.2(3) . .
O1 Co1 N2 C6 35.2(11) . .
O3 Co1 N2 C6 -81.8(2) 2_676 .
O2 Co1 N2 C6 94.1(2) . .
N3 Co1 N2 C6 -174.5(2) . .
N1 Co1 N2 C6 5.6(2) . .
O1 Co1 N2 C7 -143.2(9) . .
O3 Co1 N2 C7 99.7(2) 2_676 .
O2 Co1 N2 C7 -84.3(2) . .
N3 Co1 N2 C7 7.0(2) . .
N1 Co1 N2 C7 -172.8(2) . .
O1 Co1 N3 C9 -11.3(2) . .
O3 Co1 N3 C9 84.8(2) 2_676 .
N2 Co1 N3 C9 171.4(2) . .
O2 Co1 N3 C9 -104.0(2) . .
N1 Co1 N3 C9 171.8(2) . .
O1 Co1 N3 C8 177.71(18) . .
O3 Co1 N3 C8 -86.1(2) 2_676 .
N2 Co1 N3 C8 0.48(19) . .
O2 Co1 N3 C8 85.0(2) . .
N1 Co1 N3 C8 0.8(3) . .
C5 N1 C1 C2 0.1(4) . .
Co1 N1 C1 C2 -173.3(2) . .
N1 C1 C2 C3 0.6(5) . .
C1 C2 C3 C4 -0.4(5) . .
C2 C3 C4 C5 -0.3(5) . .
C1 N1 C5 C4 -0.9(4) . .
Co1 N1 C5 C4 173.0(2) . .
C1 N1 C5 C6 -177.3(3) . .
Co1 N1 C5 C6 -3.3(3) . .
C3 C4 C5 N1 1.0(5) . .
C3 C4 C5 C6 177.0(3) . .
C7 N2 C6 C19 -6.6(4) . .
Co1 N2 C6 C19 175.03(19) . .
C7 N2 C6 C5 169.3(2) . .
Co1 N2 C6 C5 -9.0(3) . .
N1 C5 C6 N2 7.9(4) . .
C4 C5 C6 N2 -168.3(3) . .
N1 C5 C6 C19 -176.6(3) . .
C4 C5 C6 C19 7.2(5) . .
C6 N2 C7 C13 -9.5(4) . .
Co1 N2 C7 C13 168.86(19) . .
C6 N2 C7 C8 169.1(2) . .
Co1 N2 C7 C8 -12.6(3) . .
C9 N3 C8 C12 -2.7(4) . .
Co1 N3 C8 C12 168.8(2) . .
C9 N3 C8 C7 -178.4(3) . .
Co1 N3 C8 C7 -6.9(3) . .
N2 C7 C8 N3 12.6(4) . .
C13 C7 C8 N3 -169.1(3) . .
N2 C7 C8 C12 -163.0(3) . .
C13 C7 C8 C12 15.3(5) . .
C8 N3 C9 C10 1.1(4) . .
Co1 N3 C9 C10 -169.6(2) . .
N3 C9 C10 C11 0.5(5) . .
C9 C10 C11 C12 -0.7(4) . .
C10 C11 C12 C8 -0.8(4) . .
N3 C8 C12 C11 2.5(4) . .
C7 C8 C12 C11 177.8(3) . .
C19 N5 C13 C7 -7.6(4) . .
C19 N5 C13 C14 169.8(3) . .
N2 C7 C13 N5 16.9(4) . .
C8 C7 C13 N5 -161.4(3) . .
N2 C7 C13 C14 -160.3(3) . .
C8 C7 C13 C14 21.4(5) . .
C18 N4 C14 C15 -0.9(4) . .
C18 N4 C14 C13 176.7(3) . .
N5 C13 C14 N4 -139.2(3) . .
C7 C13 C14 N4 38.1(4) . .
N5 C13 C14 C15 38.5(4) . .
C7 C13 C14 C15 -144.2(3) . .
N4 C14 C15 C16 1.8(5) . .
C13 C14 C15 C16 -175.7(3) . .
C14 C15 C16 C17 -1.1(5) . .
C15 C16 C17 C18 -0.3(5) . .
C14 N4 C18 C17 -0.7(5) . .
C16 C17 C18 N4 1.3(5) . .
C13 N5 C19 C6 -8.9(4) . .
C13 N5 C19 C20 171.6(3) . .
N2 C6 C19 N5 16.2(4) . .
C5 C6 C19 N5 -159.1(3) . .
N2 C6 C19 C20 -164.3(3) . .
C5 C6 C19 C20 20.4(5) . .
C24 N6 C20 C21 -0.9(4) . .
C24 N6 C20 C19 179.0(3) . .
N5 C19 C20 N6 -128.4(3) . .
C6 C19 C20 N6 52.1(4) . .
N5 C19 C20 C21 51.5(4) . .
C6 C19 C20 C21 -128.1(3) . .
N6 C20 C21 C22 -1.4(4) . .
C19 C20 C21 C22 178.8(3) . .
C20 C21 C22 C23 3.0(4) . .
C21 C22 C23 C24 -2.5(5) . .
C20 N6 C24 C23 1.4(5) . .
C22 C23 C24 N6 0.3(5) . .
O3 P1 C25 C26 -47.3(3) . .
O1 P1 C25 C26 -175.3(2) . .
O4 P1 C25 C26 68.7(3) . .
P1 C25 C26 C27 -6.6(4) . .
P1 C25 C26 C31 172.8(2) . .
C31 C26 C27 C28 -0.6(4) . .
C25 C26 C27 C28 178.8(3) . .
C26 C27 C28 C29 -0.8(5) . .
C27 C28 C29 C30 0.9(5) . .
C28 C29 C30 C31 0.3(5) . .
C29 C30 C31 C26 -1.7(4) . .
C29 C30 C31 C32 177.4(3) . .
C27 C26 C31 C30 1.8(4) . .
C25 C26 C31 C30 -177.6(3) . .
C27 C26 C31 C32 -177.3(3) . .
C25 C26 C31 C32 3.2(4) . .
C30 C31 C32 P2 4.8(4) . 2_776
C26 C31 C32 P2 -176.1(2) . 2_776
